data_2238144
loop_
_publ_author_name
'Centore, Roberto'
'Ahmadi, Mehdi'
'Peluso, Andrea'

_publ_section_title
;
 {4-Bromo-2-[(2-{(ethylsulfanyl)[(2-oxidobenzylidene-\k<i>O</i>)amino-\k<i>N</i>]methylidene}hydrazinylidene-\k<i>N</i>^1^)methyl]phenolato-\k<i>O</i>}(ethanol-\k<i>O</i>)dioxidouranium(VI)
;
_journal_coeditor_code CV5416
_journal_issue 7
_journal_name_full 'Acta Crystallographica Section E'
_journal_page_first m362
_journal_page_last m363
_journal_paper_doi 10.1107/S1600536813014669
_journal_volume 69
_journal_year 2013
_chemical_formula_iupac '[U (C17 H14 Br N3 O2 S) O2 (C2 H6 O)]'
_chemical_formula_moiety 'C19 H20 Br N3 O5 S U'
_chemical_formula_sum 'C19 H20 Br N3 O5 S U'
_chemical_formula_weight 720.38
_chemical_name_systematic
{4-Bromo-2-[(2-{(ethylsulfanyl)[(2-oxidobenzylidene-\k<i>O</i>)amino-\k<i>N</i>]methylidene}hydrazinylidene-\k<i>N</i>^1^)methyl]phenolato-\k<i>O</i>}(ethanol-\k<i>O</i>)dioxidouranium(VI)
_space_group_IT_number 2
_space_group_name_Hall '-P 1'
_space_group_name_H-M_alt 'P -1'
_symmetry_cell_setting triclinic
_symmetry_space_group_name_Hall '-P 1'
_symmetry_space_group_name_H-M 'P -1'
_atom_sites_solution_hydrogens geom
_atom_sites_solution_primary direct
_atom_sites_solution_secondary difmap
_audit_creation_method SHELXL-97
_cell_angle_alpha 69.428(10)
_cell_angle_beta 86.870(11)
_cell_angle_gamma 70.379(10)
_cell_formula_units_Z 2
_cell_length_a 10.3720(17)
_cell_length_b 11.1380(14)
_cell_length_c 11.1670(10)
_cell_measurement_reflns_used 110
_cell_measurement_temperature 293(2)
_cell_measurement_theta_max 23.622
_cell_measurement_theta_min 4.643
_cell_volume 1134.7(3)
_computing_cell_refinement
;
DIRAX/LSQ (Duisenberg <i>et al.</i>, 2000)
;
_computing_data_collection '<i>COLLECT</i> (Nonius, 1999)'
_computing_data_reduction
;
EvalCCD (Duisenberg <i>et al.</i>, 2003)
;
_computing_molecular_graphics
;
ORTEP-3 for Windows (Farrugia, 2012) and <i>Mercury</i> (Macrae <i>et
al.</i>,
2006)
;
_computing_publication_material 'WinGX (Farrugia, 2012)'
_computing_structure_refinement 'SHELXL97 (Sheldrick, 2008)'
_computing_structure_solution 'SIR97 (Altomare  <i>et al.</i>, 1999)'
_diffrn_ambient_temperature 293(2)
_diffrn_detector_area_resol_mean 9
_diffrn_measured_fraction_theta_full 0.997
_diffrn_measured_fraction_theta_max 0.997
_diffrn_measurement_device 'four-circle diffractometer'
_diffrn_measurement_device_type 'Bruker--Nonius KappaCCD'
_diffrn_measurement_method
;
CCD rotation images, thick slices
;
_diffrn_radiation_monochromator graphite
_diffrn_radiation_source 'normal-focus sealed tube'
_diffrn_radiation_type MoK\a
_diffrn_radiation_wavelength 0.71073
_diffrn_reflns_av_R_equivalents 0.0446
_diffrn_reflns_av_sigmaI/netI 0.0454
_diffrn_reflns_limit_h_max 13
_diffrn_reflns_limit_h_min -13
_diffrn_reflns_limit_k_max 14
_diffrn_reflns_limit_k_min -14
_diffrn_reflns_limit_l_max 13
_diffrn_reflns_limit_l_min -14
_diffrn_reflns_number 15923
_diffrn_reflns_theta_full 27.50
_diffrn_reflns_theta_max 27.50
_diffrn_reflns_theta_min 3.32
_exptl_absorpt_coefficient_mu 9.039
_exptl_absorpt_correction_T_max 0.2651
_exptl_absorpt_correction_T_min 0.1227
_exptl_absorpt_correction_type multi-scan
_exptl_absorpt_process_details
;
(SADABS; Bruker, 2001)
;
_exptl_crystal_colour red
_exptl_crystal_density_diffrn 2.109
_exptl_crystal_density_method 'not measured'
_exptl_crystal_description prism
_exptl_crystal_F_000 676
_exptl_crystal_size_max 0.40
_exptl_crystal_size_mid 0.20
_exptl_crystal_size_min 0.20
_refine_diff_density_max 1.017
_refine_diff_density_min -1.217
_refine_ls_extinction_method none
_refine_ls_goodness_of_fit_ref 1.082
_refine_ls_hydrogen_treatment constr
_refine_ls_matrix_type full
_refine_ls_number_parameters 306
_refine_ls_number_reflns 5207
_refine_ls_number_restraints 53
_refine_ls_restrained_S_all 1.085
_refine_ls_R_factor_all 0.0446
_refine_ls_R_factor_gt 0.0286
_refine_ls_shift/su_max 0.001
_refine_ls_shift/su_mean 0.000
_refine_ls_structure_factor_coef Fsqd
_refine_ls_weighting_details 'calc w=1/[\s^2^(Fo^2^)+(0.0179P)^2^+1.5042P] where P=(Fo^2^+2Fc^2^)/3'
_refine_ls_weighting_scheme calc
_refine_ls_wR_factor_gt 0.0606
_refine_ls_wR_factor_ref 0.0679
_reflns_number_gt 4347
_reflns_number_total 5207
_reflns_threshold_expression I>2sigma(I)
_cod_data_source_file cv5416.cif
_cod_data_source_block I
_cod_database_code 2238144
_cod_database_fobs_code 2238144

loop_
_symmetry_equiv_pos_as_xyz
'x, y, z'
'-x, -y, -z'

loop_
_atom_site_type_symbol
_atom_site_label
_atom_site_fract_x
_atom_site_fract_y
_atom_site_fract_z
_atom_site_U_iso_or_equiv
_atom_site_adp_type
_atom_site_calc_flag
_atom_site_refinement_flags
_atom_site_occupancy
_atom_site_symmetry_multiplicity
_atom_site_disorder_assembly
_atom_site_disorder_group
C C1 0.6222(5) -0.4166(5) 1.0165(5) 0.0480(13) Uani d D 1 1 A 1
H H1B 0.6535 -0.4967 1.0874 0.058 Uiso calc PR 0.1644(18) 1 B 2
Br Br1A 0.68347(8) -0.57406(7) 1.16068(8) 0.0615(2) Uani d PD 0.8356(18) 1 A 1
Br Br1B -0.0277(5) 0.9058(5) 0.2778(5) 0.0882(18) Uani d PD 0.1644(18) 1 B 2
C C2 0.6697(6) -0.4110(6) 0.8960(6) 0.0547(14) Uani d . 1 1 A 1
H H2 0.7339 -0.4884 0.8871 0.066 Uiso calc R 1 1 A 1
C C3 0.6239(5) -0.2946(6) 0.7911(6) 0.0494(13) Uani d . 1 1 A 1
H H3 0.6578 -0.2935 0.7120 0.059 Uiso calc R 1 1 A 1
C C4 0.5257(5) -0.1758(5) 0.8013(5) 0.0399(11) Uani d . 1 1 A 1
O O1 0.4757(4) -0.0655(3) 0.6971(3) 0.0439(8) Uani d . 1 1 A 1
C C5 0.4789(5) -0.1789(5) 0.9220(5) 0.0389(11) Uani d . 1 1 A 1
C C6 0.5280(5) -0.3005(5) 1.0281(5) 0.0436(12) Uani d . 1 1 A 1
H H6 0.4962 -0.3027 1.1081 0.052 Uiso calc R 1 1 A 1
C C7 0.3759(5) -0.0669(5) 0.9449(5) 0.0405(11) Uani d . 1 1 A 1
H H7 0.3427 -0.0849 1.0261 0.049 Uiso calc R 1 1 A 1
N N1 0.3248(4) 0.0560(4) 0.8644(4) 0.0395(9) Uani d . 1 1 A 1
N N2A 0.2242(5) 0.1373(5) 0.9202(4) 0.0480(11) Uani d P 0.8356(18) 1 A 1
N N2B 0.1747(5) 0.2653(5) 0.8539(5) 0.0441(11) Uani d P 0.1644(18) 1 B 2
C C8A 0.1747(5) 0.2653(5) 0.8539(5) 0.0441(11) Uani d PD 0.8356(18) 1 A 1
S S1A 0.05176(18) 0.36638(19) 0.92399(19) 0.0574(5) Uani d PD 0.8356(18) 1 A 1
C C16A 0.0450(13) 0.2473(13) 1.0815(13) 0.088(4) Uani d PDU 0.8356(18) 1 A 1
H H16A 0.1376 0.1892 1.1170 0.106 Uiso calc PR 0.8356(18) 1 B 1
H H16B 0.0039 0.2972 1.1377 0.106 Uiso calc PR 0.8356(18) 1 B 1
C C17A -0.0377(13) 0.1597(13) 1.0763(14) 0.128(5) Uani d PD 0.8356(18) 1 A 1
H H17A -0.0391 0.0973 1.1611 0.192 Uiso calc PR 0.8356(18) 1 B 1
H H17B 0.0034 0.1094 1.0215 0.192 Uiso calc PR 0.8356(18) 1 B 1
H H17C -0.1299 0.2169 1.0431 0.192 Uiso calc PR 0.8356(18) 1 B 1
C C8B 0.2242(5) 0.1373(5) 0.9202(4) 0.0480(11) Uani d PD 0.085(6) 1 B 2
S S1B 0.172(3) 0.0871(19) 1.0706(17) 0.062(4) Uiso d PD 0.085(6) 1 B 2
C C16B 0.027(5) 0.231(5) 1.075(5) 0.088(4) Uani d PDU 0.085(6) 1 B 2
H H16C 0.0349 0.3161 1.0164 0.106 Uiso calc PR 0.085(6) 1 B 2
H H16D -0.0584 0.2236 1.0522 0.106 Uiso calc PR 0.085(6) 1 B 2
C C17B 0.033(7) 0.223(6) 1.213(5) 0.128(5) Uani d PD 0.085(6) 1 B 2
H H17D -0.0425 0.2959 1.2242 0.192 Uiso calc PR 0.085(6) 1 B 2
H H17E 0.1179 0.2315 1.2326 0.192 Uiso calc PR 0.085(6) 1 B 2
H H17F 0.0279 0.1372 1.2687 0.192 Uiso calc PR 0.085(6) 1 B 2
C C8C 0.2242(5) 0.1373(5) 0.9202(4) 0.0480(11) Uani d PD 0.079(6) 1 C 3
S S1C 0.127(3) 0.0792(19) 1.043(2) 0.062(4) Uiso d PD 0.079(6) 1 C 3
C C16C 0.027(5) 0.231(5) 1.075(5) 0.088(4) Uani d PDU 0.079(6) 1 C 3
H H16E 0.0571 0.3054 1.0221 0.106 Uiso calc PR 0.079(6) 1 C 3
H H16F -0.0683 0.2541 1.0474 0.106 Uiso calc PR 0.079(6) 1 C 3
C C17C 0.033(7) 0.223(6) 1.213(5) 0.128(5) Uani d PD 0.079(6) 1 C 3
H H17G -0.0321 0.3043 1.2208 0.192 Uiso calc PR 0.079(6) 1 C 3
H H17H 0.1237 0.2152 1.2372 0.192 Uiso calc PR 0.079(6) 1 C 3
H H17I 0.0116 0.1451 1.2674 0.192 Uiso calc PR 0.079(6) 1 C 3
N N3 0.2190(4) 0.3221(4) 0.7343(4) 0.0399(9) Uani d . 1 1 A 1
C C9 0.1450(5) 0.4453(5) 0.6638(6) 0.0464(12) Uani d . 1 1 A 1
H H9 0.0654 0.4855 0.6980 0.056 Uiso calc R 1 1 A 1
C C10 0.1708(5) 0.5257(5) 0.5413(6) 0.0446(12) Uani d . 1 1 A 1
C C11 0.0656(6) 0.6486(6) 0.4747(6) 0.0568(15) Uani d . 1 1 A 1
H H11 -0.0168 0.6753 0.5115 0.068 Uiso calc R 1 1 A 1
C C12 0.0856(7) 0.7270(5) 0.3570(7) 0.0654(17) Uani d D 1 1 A 1
H H12A 0.0141 0.8059 0.3125 0.079 Uiso calc PR 0.8356(18) 1 B 1
C C13 0.2068(8) 0.6951(7) 0.3002(7) 0.0682(18) Uani d . 1 1 A 1
H H13 0.2172 0.7523 0.2193 0.082 Uiso calc R 1 1 A 1
C C14 0.3117(7) 0.5792(7) 0.3632(6) 0.0593(15) Uani d . 1 1 A 1
H H14 0.3943 0.5580 0.3253 0.071 Uiso calc R 1 1 A 1
C C15 0.2972(6) 0.4909(6) 0.4848(6) 0.0460(12) Uani d . 1 1 A 1
O O2 0.3995(4) 0.3803(4) 0.5465(4) 0.0528(9) Uani d . 1 1 A 1
O O3 0.5501(4) 0.1468(4) 0.7532(4) 0.0489(9) Uani d . 1 1 A 1
O O4 0.2827(3) 0.1828(4) 0.5463(4) 0.0466(8) Uani d . 1 1 A 1
U U1 0.415731(18) 0.164807(19) 0.650973(18) 0.03560(6) Uani d . 1 1 A 1
O O5A 0.5794(4) 0.1272(4) 0.4954(4) 0.0483(9) Uani d PD 0.470(16) 1 A 1
H H5A 0.5486 0.0995 0.4528 0.058 Uiso d PR 0.470(16) 1 A 1
C C18A 0.7137(10) 0.1409(15) 0.4828(12) 0.042(3) Uiso d PD 0.470(16) 1 A 1
H H18A 0.7110 0.2233 0.4958 0.051 Uiso calc PR 0.470(16) 1 A 1
H H18B 0.7430 0.1464 0.3976 0.051 Uiso calc PR 0.470(16) 1 A 1
C C19A 0.8114(16) 0.0191(16) 0.581(2) 0.106(8) Uani d PDU 0.470(16) 1 A 1
H H19A 0.9024 0.0233 0.5713 0.159 Uiso calc PR 0.470(16) 1 A 1
H H19B 0.8096 -0.0622 0.5706 0.159 Uiso calc PR 0.470(16) 1 A 1
H H19C 0.7849 0.0177 0.6653 0.159 Uiso calc PR 0.470(16) 1 A 1
O O5B 0.5794(4) 0.1272(4) 0.4954(4) 0.0483(9) Uani d PD 0.277(19) 1 D 4
H H5B 0.5487 0.0992 0.4535 0.058 Uiso d PR 0.277(19) 1 D 4
C C18B 0.683(2) 0.192(3) 0.462(3) 0.072(9) Uiso d PD 0.277(19) 1 D 4
H H18C 0.7096 0.2071 0.5353 0.086 Uiso calc PR 0.277(19) 1 D 4
H H18D 0.6448 0.2796 0.3935 0.086 Uiso calc PR 0.277(19) 1 D 4
C C19B 0.8029(17) 0.1076(18) 0.4192(18) 0.104(6) Uiso d PD 0.277(19) 1 D 4
H H19D 0.8752 0.1452 0.4103 0.156 Uiso calc PR 0.277(19) 1 D 4
H H19E 0.7799 0.1053 0.3382 0.156 Uiso calc PR 0.277(19) 1 D 4
H H19F 0.8329 0.0167 0.4814 0.156 Uiso calc PR 0.277(19) 1 D 4
O O5C 0.5794(4) 0.1272(4) 0.4954(4) 0.0483(9) Uani d PD 0.253(18) 1 E 5
H H5C 0.5476 0.1003 0.4533 0.058 Uiso d PR 0.253(18) 1 E 5
C C18C 0.7286(16) 0.073(3) 0.531(2) 0.055(8) Uiso d PD 0.253(18) 1 E 5
H H18E 0.7482 0.1098 0.5917 0.067 Uiso calc PR 0.253(18) 1 E 5
H H18F 0.7579 -0.0258 0.5721 0.067 Uiso calc PR 0.253(18) 1 E 5
C C19C 0.8029(17) 0.1076(18) 0.4192(18) 0.104(6) Uiso d PD 0.253(18) 1 E 5
H H19G 0.8995 0.0713 0.4436 0.156 Uiso calc PR 0.253(18) 1 E 5
H H19H 0.7750 0.2050 0.3796 0.156 Uiso calc PR 0.253(18) 1 E 5
H H19I 0.7840 0.0700 0.3597 0.156 Uiso calc PR 0.253(18) 1 E 5

loop_
_atom_site_aniso_label
_atom_site_aniso_U_11
_atom_site_aniso_U_22
_atom_site_aniso_U_33
_atom_site_aniso_U_12
_atom_site_aniso_U_13
_atom_site_aniso_U_23
C1 0.047(3) 0.045(3) 0.043(3) -0.007(2) -0.012(2) -0.011(2)
Br1A 0.0653(5) 0.0427(4) 0.0608(5) -0.0068(3) -0.0091(4) -0.0090(3)
Br1B 0.083(3) 0.083(3) 0.087(4) -0.036(3) -0.015(3) -0.005(3)
C2 0.046(3) 0.053(3) 0.060(4) 0.000(3) -0.001(3) -0.029(3)
C3 0.047(3) 0.050(3) 0.047(3) -0.001(2) 0.005(2) -0.027(3)
C4 0.041(3) 0.043(3) 0.038(3) -0.011(2) 0.001(2) -0.019(2)
O1 0.056(2) 0.0418(19) 0.0314(18) -0.0056(16) 0.0018(16) -0.0199(15)
C5 0.038(2) 0.044(3) 0.038(3) -0.010(2) 0.000(2) -0.021(2)
C6 0.048(3) 0.045(3) 0.037(3) -0.011(2) -0.001(2) -0.017(2)
C7 0.044(3) 0.045(3) 0.031(3) -0.011(2) 0.005(2) -0.016(2)
N1 0.040(2) 0.042(2) 0.035(2) -0.0048(18) 0.0051(17) -0.0205(18)
N2A 0.046(2) 0.054(3) 0.044(3) -0.008(2) 0.014(2) -0.027(2)
N2B 0.041(3) 0.049(3) 0.046(3) -0.010(2) 0.009(2) -0.027(2)
C8A 0.041(3) 0.049(3) 0.046(3) -0.010(2) 0.009(2) -0.027(2)
S1A 0.0515(10) 0.0548(10) 0.0647(12) -0.0065(8) 0.0199(8) -0.0330(9)
C16A 0.098(7) 0.074(6) 0.097(7) -0.026(5) 0.059(5) -0.046(5)
C17A 0.147(11) 0.111(9) 0.149(13) -0.061(9) 0.077(10) -0.066(9)
C8B 0.046(2) 0.054(3) 0.044(3) -0.008(2) 0.014(2) -0.027(2)
C16B 0.098(7) 0.074(6) 0.097(7) -0.026(5) 0.059(5) -0.046(5)
C17B 0.147(11) 0.111(9) 0.149(13) -0.061(9) 0.077(10) -0.066(9)
C8C 0.046(2) 0.054(3) 0.044(3) -0.008(2) 0.014(2) -0.027(2)
C16C 0.098(7) 0.074(6) 0.097(7) -0.026(5) 0.059(5) -0.046(5)
C17C 0.147(11) 0.111(9) 0.149(13) -0.061(9) 0.077(10) -0.066(9)
N3 0.039(2) 0.042(2) 0.043(2) -0.0112(18) 0.0030(18) -0.0221(19)
C9 0.037(3) 0.044(3) 0.061(4) -0.007(2) 0.002(2) -0.028(3)
C10 0.045(3) 0.039(3) 0.054(3) -0.014(2) -0.001(2) -0.019(2)
C11 0.050(3) 0.048(3) 0.069(4) -0.012(3) -0.009(3) -0.020(3)
C12 0.073(4) 0.052(4) 0.064(4) -0.023(3) -0.015(3) -0.006(3)
C13 0.083(5) 0.067(4) 0.054(4) -0.036(4) -0.005(3) -0.008(3)
C14 0.067(4) 0.064(4) 0.055(4) -0.034(3) 0.010(3) -0.021(3)
C15 0.048(3) 0.045(3) 0.052(3) -0.020(2) 0.000(2) -0.021(3)
O2 0.046(2) 0.047(2) 0.067(3) -0.0162(17) 0.0111(19) -0.0222(19)
O3 0.0410(19) 0.068(2) 0.045(2) -0.0157(18) 0.0043(16) -0.0310(19)
O4 0.0400(18) 0.054(2) 0.049(2) -0.0104(16) -0.0014(16) -0.0258(18)
U1 0.03288(9) 0.04260(11) 0.03333(10) -0.00789(7) 0.00249(6) -0.02045(7)
O5A 0.0432(19) 0.071(3) 0.044(2) -0.0205(18) 0.0099(16) -0.0346(19)
C19A 0.057(9) 0.090(13) 0.17(2) -0.011(9) -0.029(12) -0.051(14)
O5B 0.0432(19) 0.071(3) 0.044(2) -0.0205(18) 0.0099(16) -0.0346(19)
O5C 0.0432(19) 0.071(3) 0.044(2) -0.0205(18) 0.0099(16) -0.0346(19)

loop_
_atom_type_symbol
_atom_type_description
_atom_type_scat_dispersion_real
_atom_type_scat_dispersion_imag
_atom_type_scat_source
C C 0.0033 0.0016 'International Tables Vol C Tables 4.2.6.8 and 6.1.1.4'
H H 0.0000 0.0000 'International Tables Vol C Tables 4.2.6.8 and 6.1.1.4'
O O 0.0106 0.0060 'International Tables Vol C Tables 4.2.6.8 and 6.1.1.4'
S S 0.1246 0.1234 'International Tables Vol C Tables 4.2.6.8 and 6.1.1.4'
N N 0.0061 0.0033 'International Tables Vol C Tables 4.2.6.8 and 6.1.1.4'
Br Br -0.2901 2.4595 'International Tables Vol C Tables 4.2.6.8 and 6.1.1.4'
U U -9.6767 9.6646 'International Tables Vol C Tables 4.2.6.8 and 6.1.1.4'

loop_
_geom_angle_atom_site_label_1
_geom_angle_atom_site_label_2
_geom_angle_atom_site_label_3
_geom_angle
_geom_angle_publ_flag
C6 C1 C2 118.4(5) no
C6 C1 Br1A 119.5(4) no
C2 C1 Br1A 122.1(4) no
C6 C1 H1B 120.8 no
C2 C1 H1B 120.8 no
Br1A C1 H1B 1.4 no
C3 C2 C1 121.4(5) no
C3 C2 H2 119.3 no
C1 C2 H2 119.3 no
C2 C3 C4 120.7(5) no
C2 C3 H3 119.7 no
C4 C3 H3 119.7 no
O1 C4 C5 121.2(4) no
O1 C4 C3 120.1(5) no
C5 C4 C3 118.6(5) no
C4 O1 U1 134.9(3) no
C4 C5 C6 119.3(4) no
C4 C5 C7 124.2(5) no
C6 C5 C7 116.3(5) no
C1 C6 C5 121.5(5) no
C1 C6 H6 119.2 no
C5 C6 H6 119.2 no
N1 C7 C5 126.6(5) no
N1 C7 H7 116.7 no
C5 C7 H7 116.7 no
C7 N1 N2A 110.6(4) no
C7 N1 U1 127.6(3) no
N2A N1 U1 120.6(3) no
C17A C16A S1A 111.4(10) no
C17A C16A H16A 109.4 no
S1A C16A H16A 109.4 no
C17A C16A H16B 109.4 no
S1A C16A H16B 109.4 no
H16A C16A H16B 108.0 no
C16A C17A H17A 109.5 no
C16A C17A H17B 109.5 no
H17A C17A H17B 109.5 no
C16A C17A H17C 109.5 no
H17A C17A H17C 109.5 no
H17B C17A H17C 109.5 no
C17B C16B S1B 104(2) no
C17B C16B H16C 111.0 no
S1B C16B H16C 111.0 no
C17B C16B H16D 111.0 no
S1B C16B H16D 111.0 no
H16C C16B H16D 109.0 no
C16B C17B H17D 109.5 no
C16B C17B H17E 109.5 no
H17D C17B H17E 109.5 no
C16B C17B H17F 109.5 no
H17D C17B H17F 109.5 no
H17E C17B H17F 109.5 no
C9 N3 U1 123.7(4) no
N3 C9 C10 127.9(5) no
N3 C9 H9 116.0 no
C10 C9 H9 116.0 no
C11 C10 C9 117.6(5) no
C11 C10 C15 118.9(6) no
C9 C10 C15 123.5(5) no
C12 C11 C10 119.3(6) no
C12 C11 H11 120.3 no
C10 C11 H11 120.3 no
C11 C12 C13 122.8(6) no
C11 C12 H12A 118.6 no
C13 C12 H12A 118.6 no
C14 C13 C12 119.4(6) no
C14 C13 H13 120.3 no
C12 C13 H13 120.3 no
C13 C14 C15 121.0(6) no
C13 C14 H14 119.5 no
C15 C14 H14 119.5 no
O2 C15 C14 120.9(5) no
O2 C15 C10 120.6(5) no
C14 C15 C10 118.5(5) no
C15 O2 U1 133.4(3) no
O3 U1 O4 179.05(17) no
O3 U1 O2 89.52(17) no
O4 U1 O2 90.23(16) no
O3 U1 O1 93.70(16) no
O4 U1 O1 86.22(15) no
O2 U1 O1 159.51(13) no
O3 U1 O5A 88.85(14) no
O4 U1 O5A 90.21(14) no
O2 U1 O5A 82.02(14) no
O1 U1 O5A 77.82(13) no
O3 U1 N1 82.19(16) no
O4 U1 N1 98.66(16) no
O2 U1 N1 130.39(14) no
O1 U1 N1 70.10(12) no
O5A U1 N1 145.93(13) no
O3 U1 N3 97.53(15) no
O4 U1 N3 83.25(14) no
O2 U1 N3 70.53(14) no
O1 U1 N3 128.83(13) no
O5A U1 N3 151.69(14) no
N1 U1 N3 62.37(13) no
C18A O5A U1 129.7(6) no
C18A O5A H5A 123.9 no
U1 O5A H5A 106.3 no
C18A O5A H5B 124.2 no
U1 O5A H5B 106.0 no
H5A O5A H5B 0.4 no
C18A O5A H5C 124.8 no
U1 O5A H5C 105.4 no
H5A O5A H5C 0.9 no
H5B O5A H5C 1.0 no
O5A C18A C19A 108.0(10) no
O5A C18A H18A 110.1 no
C19A C18A H18A 110.1 no
O5A C18A H18B 110.1 no
C19A C18A H18B 110.1 no
H18A C18A H18B 108.4 no
C18A C19A H19A 109.5 no
C18A C19A H19B 109.5 no
H19A C19A H19B 109.5 no
C18A C19A H19C 109.5 no
H19A C19A H19C 109.5 no
H19B C19A H19C 109.5 no
C19B C18B H18C 109.4 no
C19B C18B H18D 109.4 no
H18C C18B H18D 108.0 no
C18B C19B H19D 109.5 no
C18B C19B H19E 109.5 no
H19D C19B H19E 109.5 no
C18B C19B H19F 109.5 no
H19D C19B H19F 109.5 no
H19E C19B H19F 109.5 no
H18E C18C H18F 108.1 no

loop_
_geom_bond_atom_site_label_1
_geom_bond_atom_site_label_2
_geom_bond_distance
_geom_bond_publ_flag
C1 C6 1.378(7) no
C1 C2 1.395(8) no
C1 Br1A 1.858(5) no
C1 H1B 0.9300 no
C2 C3 1.364(8) no
C2 H2 0.9300 no
C3 C4 1.410(7) no
C3 H3 0.9300 no
C4 O1 1.328(6) no
C4 C5 1.400(7) no
O1 U1 2.295(3) no
C5 C6 1.405(7) no
C5 C7 1.436(7) no
C6 H6 0.9300 no
C7 N1 1.290(6) no
C7 H7 0.9300 no
N1 N2A 1.410(5) no
N1 U1 2.556(4) no
S1A C16A 1.808(13) no
C16A C17A 1.517(9) no
C16A H16A 0.9700 no
C16A H16B 0.9700 no
C17A H17A 0.9600 no
C17A H17B 0.9600 no
C17A H17C 0.9600 no
S1B C16B 1.81(3) no
C16B C17B 1.52(2) no
C16B H16C 0.9700 no
C16B H16D 0.9700 no
C17B H17D 0.9600 no
C17B H17E 0.9600 no
C17B H17F 0.9600 no
N3 C9 1.301(7) no
N3 U1 2.576(4) no
C9 C10 1.416(8) no
C9 H9 0.9300 no
C10 C11 1.410(7) no
C10 C15 1.417(8) no
C11 C12 1.348(9) no
C11 H11 0.9300 no
C12 C13 1.372(10) no
C12 H12A 0.9300 no
C13 C14 1.360(9) no
C13 H13 0.9300 no
C14 C15 1.404(8) no
C14 H14 0.9300 no
C15 O2 1.312(7) no
O2 U1 2.221(4) no
O3 U1 1.764(4) no
O4 U1 1.771(3) no
U1 O5A 2.406(3) no
O5A C18A 1.445(10) no
O5A H5A 0.7809 no
O5A H5B 0.7768 no
O5A H5C 0.7761 no
C18A C19A 1.492(9) no
C18A H18A 0.9700 no
C18A H18B 0.9700 no
C19A H19A 0.9600 no
C19A H19B 0.9600 no
C19A H19C 0.9600 no
C18B C19B 1.455(18) no
C18B H18C 0.9700 no
C18B H18D 0.9700 no
C19B H19D 0.9600 no
C19B H19E 0.9600 no
C19B H19F 0.9600 no
C18C H18E 0.9700 no
C18C H18F 0.9700 no

loop_
_geom_hbond_atom_site_label_D
_geom_hbond_atom_site_label_H
_geom_hbond_atom_site_label_A
_geom_hbond_site_symmetry_A
_geom_hbond_distance_DH
_geom_hbond_distance_HA
_geom_hbond_distance_DA
_geom_hbond_angle_DHA
_geom_hbond_publ_flag
O5A H5A O1 2_656 0.78 1.89 2.618(5) 155 yes
C7 H7 O3 2_657 0.93 2.53 3.235(6) 133 yes
C6 H6 O3 2_657 0.93 2.63 3.368(6) 137 yes
C11 H11 O4 2_566 0.93 2.66 3.443(7) 143 yes
C19A H19B O4 2_656 0.96 2.58 3.451(19) 151 yes

loop_
_geom_torsion_atom_site_label_1
_geom_torsion_atom_site_label_2
_geom_torsion_atom_site_label_3
_geom_torsion_atom_site_label_4
_geom_torsion
_geom_torsion_publ_flag
C6 C1 C2 C3 -0.6(9) no
Br1A C1 C2 C3 -179.9(5) no
C1 C2 C3 C4 -0.5(9) no
C2 C3 C4 O1 -175.9(5) no
C2 C3 C4 C5 1.7(8) no
C5 C4 O1 U1 40.8(7) no
C3 C4 O1 U1 -141.7(4) no
O1 C4 C5 C6 175.9(5) no
C3 C4 C5 C6 -1.7(8) no
O1 C4 C5 C7 -0.2(8) no
C3 C4 C5 C7 -177.8(5) no
C2 C1 C6 C5 0.5(8) no
Br1A C1 C6 C5 179.9(4) no
C4 C5 C6 C1 0.6(8) no
C7 C5 C6 C1 177.0(5) no
C4 C5 C7 N1 -9.6(9) no
C6 C5 C7 N1 174.2(5) no
C5 C7 N1 N2A 178.9(5) no
C5 C7 N1 U1 -13.7(8) no
U1 N3 C9 C10 -13.0(8) no
N3 C9 C10 C11 170.5(5) no
N3 C9 C10 C15 -11.3(9) no
C9 C10 C11 C12 -179.0(6) no
C15 C10 C11 C12 2.7(8) no
C10 C11 C12 C13 -2.6(10) no
C11 C12 C13 C14 0.8(11) no
C12 C13 C14 C15 0.7(10) no
C13 C14 C15 O2 -178.7(6) no
C13 C14 C15 C10 -0.5(9) no
C11 C10 C15 O2 177.0(5) no
C9 C10 C15 O2 -1.1(8) no
C11 C10 C15 C14 -1.2(8) no
C9 C10 C15 C14 -179.4(5) no
C14 C15 O2 U1 -133.5(5) no
C10 C15 O2 U1 48.3(7) no
C15 O2 U1 O3 -149.7(5) no
C15 O2 U1 O4 31.2(5) no
C15 O2 U1 O1 111.0(5) no
C15 O2 U1 O5A 121.4(5) no
C15 O2 U1 N1 -70.4(5) no
C15 O2 U1 N3 -51.5(5) no
C4 O1 U1 O3 36.0(5) no
C4 O1 U1 O4 -144.9(5) no
C4 O1 U1 O2 134.6(5) no
C4 O1 U1 O5A 124.0(5) no
C4 O1 U1 N1 -44.3(4) no
C4 O1 U1 N3 -66.7(5) no
C7 N1 U1 O3 -68.2(4) no
N2A N1 U1 O3 98.1(4) no
C7 N1 U1 O4 111.4(4) no
N2A N1 U1 O4 -82.3(4) no
C7 N1 U1 O2 -150.8(4) no
N2A N1 U1 O2 15.5(4) no
C7 N1 U1 O1 28.7(4) no
N2A N1 U1 O1 -165.0(4) no
C7 N1 U1 O5A 8.0(6) no
N2A N1 U1 O5A 174.3(3) no
C7 N1 U1 N3 -170.9(5) no
N2A N1 U1 N3 -4.6(3) no
C9 N3 U1 O3 117.9(4) no
C9 N3 U1 O4 -61.6(4) no
C9 N3 U1 O2 31.0(4) no
C9 N3 U1 O1 -141.2(4) no
C9 N3 U1 O5A 16.2(6) no
C9 N3 U1 N1 -165.1(4) no
O3 U1 O5A C18A -20.1(8) no
O4 U1 O5A C18A 159.7(8) no
O2 U1 O5A C18A 69.5(8) no
O1 U1 O5A C18A -114.2(8) no
N1 U1 O5A C18A -94.4(8) no
N3 U1 O5A C18A 83.7(8) no
U1 O5A C18A C19A 77.3(14) no
